data_2224738
loop_
_publ_author_name
'Jun, Qian'
'Zhang, Chi'

_publ_section_title
;
 Tris(2,2'-bipyridine-\k^2^<i>N</i>,<i>N</i>')cobalt(III)
 octacyanidotungstate(V)
;
_journal_coeditor_code PV2237
_journal_issue 1
_journal_name_full 'Acta Crystallographica Section E'
_journal_page_first m12
_journal_paper_doi 10.1107/S1600536809051654
_journal_volume 66
_journal_year 2010
_chemical_formula_iupac '[Co (C10 H8 N2)3] [W (C N)8]'
_chemical_formula_moiety 'C30 H24 Co N6 3+, C8 N8 W 3-'
_chemical_formula_sum 'C38 H24 Co N14 W'
_chemical_formula_weight 919.48
_chemical_name_systematic
;Tris(2,2'-bipyridine-\k^2^<i>N</i>,<i>N</i>')cobalt(III)
 octacyanidotungstate(V)
;
_space_group_IT_number 56
_symmetry_cell_setting orthorhombic
_symmetry_space_group_name_Hall '-P 2ab 2ac'
_symmetry_space_group_name_H-M 'P c c n'
_atom_sites_solution_hydrogens geom
_atom_sites_solution_primary direct
_atom_sites_solution_secondary difmap
_audit_creation_method SHELXL-97
_cell_angle_alpha 90.00
_cell_angle_beta 90.00
_cell_angle_gamma 90.00
_cell_formula_units_Z 4
_cell_length_a 11.465(2)
_cell_length_b 15.141(3)
_cell_length_c 20.007(4)
_cell_measurement_reflns_used 10230
_cell_measurement_temperature 250(2)
_cell_measurement_theta_max 31.2920
_cell_measurement_theta_min 2.4499
_cell_volume 3473.0(12)
_computing_cell_refinement 'CrystalClear (Rigaku, 2008)'
_computing_data_collection 'CrystalClear (Rigaku, 2008)'
_computing_data_reduction 'CrystalClear (Rigaku, 2008)'
_computing_molecular_graphics 'SHELXTL (Sheldrick, 2008)'
_computing_publication_material 'SHELXTL (Sheldrick, 2008)'
_computing_structure_refinement 'SHELXL-97 (Sheldrick, 2008)'
_computing_structure_solution 'SHELXS-97 (Sheldrick, 2008)'
_diffrn_ambient_temperature 250(2)
_diffrn_detector_area_resol_mean 28.5714
_diffrn_measured_fraction_theta_full 0.997
_diffrn_measured_fraction_theta_max 0.997
_diffrn_measurement_device_type 'Rigaku Mercury CCD'
_diffrn_measurement_method dtprofit.ref
_diffrn_radiation_monochromator graphite
_diffrn_radiation_source 'fine-focus sealed tube'
_diffrn_radiation_type MoK\a
_diffrn_radiation_wavelength 0.71073
_diffrn_reflns_av_R_equivalents 0.0182
_diffrn_reflns_av_sigmaI/netI 0.0194
_diffrn_reflns_limit_h_max 11
_diffrn_reflns_limit_h_min -14
_diffrn_reflns_limit_k_max 18
_diffrn_reflns_limit_k_min -15
_diffrn_reflns_limit_l_max 15
_diffrn_reflns_limit_l_min -25
_diffrn_reflns_number 12594
_diffrn_reflns_theta_full 26.37
_diffrn_reflns_theta_max 26.37
_diffrn_reflns_theta_min 2.45
_diffrn_standards_decay_% 'no decay, variation 0.5'
_diffrn_standards_interval_time 120
_diffrn_standards_number 3
_exptl_absorpt_coefficient_mu 3.839
_exptl_absorpt_correction_T_max 1.0000
_exptl_absorpt_correction_T_min 0.8413
_exptl_absorpt_correction_type multi-scan
_exptl_absorpt_process_details '(ABSCOR; Higashi, 1995)'
_exptl_crystal_colour Red
_exptl_crystal_density_diffrn 1.758
_exptl_crystal_density_method 'not measured'
_exptl_crystal_description Prism
_exptl_crystal_F_000 1803
_exptl_crystal_size_max 0.2000
_exptl_crystal_size_mid 0.2000
_exptl_crystal_size_min 0.2000
_refine_diff_density_max 1.328
_refine_diff_density_min -0.408
_refine_ls_extinction_method none
_refine_ls_goodness_of_fit_ref 1.099
_refine_ls_hydrogen_treatment constr
_refine_ls_matrix_type full
_refine_ls_number_parameters 245
_refine_ls_number_reflns 3554
_refine_ls_number_restraints 0
_refine_ls_restrained_S_all 1.099
_refine_ls_R_factor_all 0.0325
_refine_ls_R_factor_gt 0.0261
_refine_ls_shift/su_max 0.001
_refine_ls_shift/su_mean 0.000
_refine_ls_structure_factor_coef Fsqd
_refine_ls_weighting_details 'calc w=1/[\s^2^(Fo^2^)+(0.0237P)^2^+2.7418P] where P=(Fo^2^+2Fc^2^)/3'
_refine_ls_weighting_scheme calc
_refine_ls_wR_factor_gt 0.0562
_refine_ls_wR_factor_ref 0.0592
_reflns_number_gt 3023
_reflns_number_total 3554
_reflns_threshold_expression >2sigma(I)
_cod_data_source_file pv2237.cif
_cod_data_source_block I
_cod_depositor_comments
;
The following automatic conversions were performed:
'_symmetry_cell_setting' value 'Orthorhombic' changed to 'orthorhombic'
according to '/home/saulius/struct/CIF-dictionaries/cif_core.dic'
dictionary named 'cif_core.dic' version 2.4.1 from
2010-06-29.

'_exptl_absorpt_correction_type' value 'Multi-scan' changed
to 'multi-scan' according to
'/home/saulius/struct/CIF-dictionaries/cif_core.dic' dictionary named
'cif_core.dic' version 2.4.1 from 2010-06-29.

Automatic conversion script
Id: cif_fix_enum 1527 2010-12-29 10:47:43Z saulius 

The following automatic conversions were performed:

'_symmetry_cell_setting' value 'Orthorhombic' changed to
'orthorhombic' according to
/home/saulius/struct/CIF-dictionaries/cif_core.dic dictionary named
'cif_core.dic' version 2.4.1 from
2010-06-29.

'_exptl_absorpt_correction_type' value 'Multi-scan'
changed to 'multi-scan' according to
/home/saulius/struct/CIF-dictionaries/cif_core.dic dictionary named
'cif_core.dic' version 2.4.1 from 2010-06-29.

Automatic conversion script
Id: cif_fix_values 1715 2011-07-08 13:25:40Z adriana 
;
_cod_database_code 2224738
_cod_database_fobs_code 2224738

loop_
_symmetry_equiv_pos_as_xyz
'x, y, z'
'-x+1/2, -y+1/2, z'
'x+1/2, -y, -z+1/2'
'-x, y+1/2, -z+1/2'
'-x, -y, -z'
'x-1/2, y-1/2, -z'
'-x-1/2, y, z-1/2'
'x, -y-1/2, z-1/2'

loop_
_atom_site_type_symbol
_atom_site_label
_atom_site_fract_x
_atom_site_fract_y
_atom_site_fract_z
_atom_site_U_iso_or_equiv
_atom_site_adp_type
_atom_site_calc_flag
_atom_site_refinement_flags
_atom_site_occupancy
_atom_site_disorder_assembly
_atom_site_disorder_group
Co Co1 0.2500 0.2500 0.44279(2) 0.02694(12) Uani d S 1 . .
N N1 0.0967(2) 0.19603(17) 0.44129(11) 0.0332(5) Uani d . 1 . .
N N2 0.2836(2) 0.16505(16) 0.37377(12) 0.0329(5) Uani d . 1 . .
N N3 0.2091(2) 0.32944(16) 0.51483(12) 0.0328(5) Uani d . 1 . .
C C1 0.0030(3) 0.2192(2) 0.47655(17) 0.0474(8) Uani d . 1 . .
H H1A 0.0068 0.2693 0.5033 0.057 Uiso calc R 1 . .
C C2 -0.0986(3) 0.1720(3) 0.47478(18) 0.0574(10) Uani d . 1 . .
H H2A -0.1631 0.1906 0.4992 0.069 Uiso calc R 1 . .
C C3 -0.1042(3) 0.0979(3) 0.43700(18) 0.0606(11) Uani d . 1 . .
H H3A -0.1725 0.0647 0.4358 0.073 Uiso calc R 1 . .
C C4 -0.0087(3) 0.0716(2) 0.40038(18) 0.0521(9) Uani d . 1 . .
H H4A -0.0114 0.0204 0.3747 0.063 Uiso calc R 1 . .
C C5 0.0911(3) 0.1222(2) 0.40228(14) 0.0352(7) Uani d . 1 . .
C C6 0.1962(2) 0.10663(18) 0.36179(14) 0.0321(6) Uani d . 1 . .
C C7 0.2071(3) 0.0426(2) 0.31379(16) 0.0434(8) Uani d . 1 . .
H H7A 0.1467 0.0027 0.3064 0.052 Uiso calc R 1 . .
C C8 0.3073(3) 0.0376(2) 0.27679(17) 0.0479(8) Uani d . 1 . .
H H8A 0.3156 -0.0056 0.2440 0.058 Uiso calc R 1 . .
C C9 0.3944(3) 0.0961(2) 0.28839(17) 0.0499(9) Uani d . 1 . .
H H9A 0.4628 0.0935 0.2635 0.060 Uiso calc R 1 . .
C C10 0.3813(3) 0.1595(2) 0.33709(16) 0.0442(8) Uani d . 1 . .
H H10A 0.4415 0.1995 0.3448 0.053 Uiso calc R 1 . .
C C12 0.1644(3) 0.4112(2) 0.50934(16) 0.0399(7) Uani d . 1 . .
H H12A 0.1572 0.4364 0.4671 0.048 Uiso calc R 1 . .
C C13 0.1381(3) 0.4211(2) 0.62628(17) 0.0530(9) Uani d . 1 . .
H H13A 0.1120 0.4514 0.6639 0.064 Uiso calc R 1 . .
C C14 0.1288(3) 0.4588(2) 0.56437(16) 0.0455(8) Uani d . 1 . .
H H14A 0.0989 0.5155 0.5595 0.055 Uiso calc R 1 . .
C C11 0.1858(3) 0.3387(2) 0.63277(17) 0.0522(9) Uani d . 1 . .
H H11A 0.1927 0.3130 0.6748 0.063 Uiso calc R 1 . .
C C15 0.2235(3) 0.2939(2) 0.57651(15) 0.0369(7) Uani d . 1 . .
W W1 0.7500 0.2500 0.194217(8) 0.02995(7) Uani d S 1 . .
N N4 0.9827(3) 0.3555(2) 0.13727(15) 0.0565(8) Uani d . 1 . .
N N5 0.8322(3) 0.3742(2) 0.32171(16) 0.0571(8) Uani d . 1 . .
N N6 0.5146(3) 0.3489(2) 0.25333(15) 0.0590(8) Uani d . 1 . .
N N7 0.6578(3) 0.3788(2) 0.07078(15) 0.0569(8) Uani d . 1 . .
C C16 0.9012(3) 0.3203(2) 0.15643(15) 0.0398(7) Uani d . 1 . .
C C17 0.8039(3) 0.3325(2) 0.27706(16) 0.0401(7) Uani d . 1 . .
C C18 0.5961(3) 0.3157(2) 0.23298(15) 0.0397(7) Uani d . 1 . .
C C19 0.6896(3) 0.3344(2) 0.11329(16) 0.0396(7) Uani d . 1 . .

loop_
_atom_site_aniso_label
_atom_site_aniso_U_11
_atom_site_aniso_U_22
_atom_site_aniso_U_33
_atom_site_aniso_U_12
_atom_site_aniso_U_13
_atom_site_aniso_U_23
Co1 0.0231(3) 0.0306(3) 0.0271(3) -0.0031(2) 0.000 0.000
N1 0.0237(12) 0.0422(15) 0.0337(13) -0.0050(11) 0.0019(10) 0.0019(11)
N2 0.0287(12) 0.0375(14) 0.0326(13) -0.0011(10) 0.0032(10) -0.0005(11)
N3 0.0290(12) 0.0350(13) 0.0343(13) -0.0030(10) 0.0011(10) -0.0033(11)
C1 0.0336(16) 0.063(2) 0.0456(18) -0.0053(16) 0.0092(15) -0.0064(17)
C2 0.0346(18) 0.081(3) 0.057(2) -0.0131(18) 0.0170(16) -0.009(2)
C3 0.0351(19) 0.080(3) 0.067(2) -0.0240(19) 0.0093(17) -0.004(2)
C4 0.0433(19) 0.055(2) 0.058(2) -0.0181(17) 0.0029(16) -0.0068(18)
C5 0.0304(15) 0.0398(17) 0.0356(15) -0.0044(13) -0.0006(12) 0.0055(14)
C6 0.0301(15) 0.0328(15) 0.0334(15) -0.0011(12) -0.0028(12) 0.0044(13)
C7 0.0379(17) 0.0415(19) 0.051(2) -0.0034(15) -0.0036(14) -0.0026(15)
C8 0.052(2) 0.0439(19) 0.0476(19) 0.0035(16) 0.0046(17) -0.0108(16)
C9 0.0405(19) 0.061(2) 0.0481(19) 0.0016(17) 0.0129(16) -0.0079(17)
C10 0.0307(16) 0.053(2) 0.0486(19) -0.0076(14) 0.0094(14) -0.0056(16)
C12 0.0357(16) 0.0383(17) 0.0457(18) -0.0006(14) 0.0011(14) 0.0009(15)
C13 0.065(2) 0.048(2) 0.047(2) -0.0058(18) 0.0108(17) -0.0167(17)
C14 0.0397(18) 0.0386(18) 0.058(2) -0.0019(15) 0.0057(15) -0.0076(16)
C11 0.070(3) 0.050(2) 0.0364(18) -0.0059(19) 0.0034(17) -0.0029(16)
C15 0.0372(17) 0.0398(17) 0.0336(15) -0.0084(13) 0.0014(13) -0.0033(14)
W1 0.02626(9) 0.03213(11) 0.03147(10) 0.00157(7) 0.000 0.000
N4 0.0450(17) 0.065(2) 0.0592(19) -0.0143(15) 0.0015(15) 0.0043(16)
N5 0.0503(19) 0.062(2) 0.0592(19) -0.0056(16) -0.0012(15) -0.0185(16)
N6 0.0415(17) 0.082(2) 0.0530(18) 0.0177(16) 0.0023(14) -0.0080(16)
N7 0.0489(18) 0.069(2) 0.0526(18) 0.0133(16) 0.0029(14) 0.0204(16)
C16 0.0356(17) 0.0418(17) 0.0421(18) -0.0027(14) -0.0030(14) 0.0017(15)
C17 0.0314(16) 0.0430(18) 0.0459(18) -0.0010(14) 0.0006(14) -0.0029(16)
C18 0.0346(17) 0.0471(19) 0.0373(16) 0.0043(14) -0.0005(13) -0.0007(15)
C19 0.0312(16) 0.0458(18) 0.0419(17) 0.0057(14) 0.0043(14) 0.0032(15)

loop_
_atom_type_symbol
_atom_type_description
_atom_type_scat_dispersion_real
_atom_type_scat_dispersion_imag
_atom_type_scat_source
C C 0.0033 0.0016 'International Tables Vol C Tables 4.2.6.8 and 6.1.1.4'
Co Co 0.3494 0.9721 'International Tables Vol C Tables 4.2.6.8 and 6.1.1.4'
N N 0.0061 0.0033 'International Tables Vol C Tables 4.2.6.8 and 6.1.1.4'
W W -0.8490 6.8722 'International Tables Vol C Tables 4.2.6.8 and 6.1.1.4'
H H 0.0000 0.0000 'International Tables Vol C Tables 4.2.6.8 and 6.1.1.4'

loop_
_geom_angle_atom_site_label_1
_geom_angle_atom_site_label_2
_geom_angle_atom_site_label_3
_geom_angle_site_symmetry_1
_geom_angle_site_symmetry_3
_geom_angle
_geom_angle_publ_flag
N2 Co1 N2 . 2 88.39(15) ?
N2 Co1 N3 . 2 94.04(11) ?
N2 Co1 N3 2 2 176.06(10) ?
N2 Co1 N3 . . 176.06(10) ?
N2 Co1 N3 2 . 94.04(11) ?
N3 Co1 N3 2 . 83.70(15) ?
N2 Co1 N1 . 2 95.11(10) ?
N2 Co1 N1 2 2 83.60(10) ?
N3 Co1 N1 2 2 93.09(10) ?
N3 Co1 N1 . 2 88.24(10) ?
N2 Co1 N1 . . 83.60(10) ?
N2 Co1 N1 2 . 95.11(10) ?
N3 Co1 N1 2 . 88.24(10) ?
N3 Co1 N1 . . 93.09(10) ?
N1 Co1 N1 2 . 178.22(13) ?
C1 N1 C5 . . 118.7(3) ?
C1 N1 Co1 . . 127.7(2) ?
C5 N1 Co1 . . 113.36(19) ?
C10 N2 C6 . . 118.6(3) ?
C10 N2 Co1 . . 126.9(2) ?
C6 N2 Co1 . . 114.46(19) ?
C12 N3 C15 . . 119.1(3) ?
C12 N3 Co1 . . 127.2(2) ?
C15 N3 Co1 . . 113.7(2) ?
N1 C1 C2 . . 122.4(3) ?
N1 C1 H1A . . 118.8 ?
C2 C1 H1A . . 118.8 ?
C3 C2 C1 . . 119.2(3) ?
C3 C2 H2A . . 120.4 ?
C1 C2 H2A . . 120.4 ?
C2 C3 C4 . . 119.9(3) ?
C2 C3 H3A . . 120.0 ?
C4 C3 H3A . . 120.0 ?
C3 C4 C5 . . 119.0(3) ?
C3 C4 H4A . . 120.5 ?
C5 C4 H4A . . 120.5 ?
N1 C5 C4 . . 120.7(3) ?
N1 C5 C6 . . 114.1(2) ?
C4 C5 C6 . . 125.1(3) ?
N2 C6 C7 . . 121.1(3) ?
N2 C6 C5 . . 113.7(3) ?
C7 C6 C5 . . 125.1(3) ?
C8 C7 C6 . . 119.6(3) ?
C8 C7 H7A . . 120.2 ?
C6 C7 H7A . . 120.2 ?
C9 C8 C7 . . 119.3(3) ?
C9 C8 H8A . . 120.3 ?
C7 C8 H8A . . 120.3 ?
C8 C9 C10 . . 119.8(3) ?
C8 C9 H9A . . 120.1 ?
C10 C9 H9A . . 120.1 ?
N2 C10 C9 . . 121.5(3) ?
N2 C10 H10A . . 119.3 ?
C9 C10 H10A . . 119.3 ?
N3 C12 C14 . . 121.9(3) ?
N3 C12 H12A . . 119.0 ?
C14 C12 H12A . . 119.0 ?
C14 C13 C11 . . 119.8(3) ?
C14 C13 H13A . . 120.1 ?
C11 C13 H13A . . 120.1 ?
C13 C14 C12 . . 118.9(3) ?
C13 C14 H14A . . 120.6 ?
C12 C14 H14A . . 120.6 ?
C13 C11 C15 . . 119.7(3) ?
C13 C11 H11A . . 120.2 ?
C15 C11 H11A . . 120.2 ?
N3 C15 C11 . . 120.5(3) ?
N3 C15 C15 . 2 114.32(17) ?
C11 C15 C15 . 2 125.2(2) ?
C17 W1 C17 . 2_655 80.10(17) ?
C17 W1 C18 . 2_655 76.03(12) ?
C17 W1 C18 2_655 2_655 72.18(12) ?
C17 W1 C18 . . 72.18(12) ?
C17 W1 C18 2_655 . 76.03(12) ?
C18 W1 C18 2_655 . 138.10(16) ?
C17 W1 C16 . . 75.86(12) ?
C17 W1 C16 2_655 . 141.03(12) ?
C18 W1 C16 2_655 . 72.52(12) ?
C18 W1 C16 . . 123.33(12) ?
C17 W1 C16 . 2_655 141.03(12) ?
C17 W1 C16 2_655 2_655 75.86(12) ?
C18 W1 C16 2_655 2_655 123.33(12) ?
C18 W1 C16 . 2_655 72.52(12) ?
C16 W1 C16 . 2_655 139.23(16) ?
C17 W1 C19 . 2_655 144.84(12) ?
C17 W1 C19 2_655 2_655 108.76(12) ?
C18 W1 C19 2_655 2_655 74.80(11) ?
C18 W1 C19 . 2_655 142.59(11) ?
C16 W1 C19 . 2_655 76.99(12) ?
C16 W1 C19 2_655 2_655 72.95(11) ?
C17 W1 C19 . . 108.76(12) ?
C17 W1 C19 2_655 . 144.84(12) ?
C18 W1 C19 2_655 . 142.59(11) ?
C18 W1 C19 . . 74.80(11) ?
C16 W1 C19 . . 72.95(11) ?
C16 W1 C19 2_655 . 76.99(12) ?
C19 W1 C19 2_655 . 83.84(16) ?
N4 C16 W1 . . 178.2(3) ?
N5 C17 W1 . . 178.3(3) ?
N6 C18 W1 . . 178.9(3) ?
N7 C19 W1 . . 179.9(4) ?

loop_
_geom_bond_atom_site_label_1
_geom_bond_atom_site_label_2
_geom_bond_site_symmetry_2
_geom_bond_distance
_geom_bond_publ_flag
Co1 N2 . 1.926(2) ?
Co1 N2 2 1.926(2) ?
Co1 N3 2 1.935(2) ?
Co1 N3 . 1.935(2) ?
Co1 N1 2 1.939(2) ?
Co1 N1 . 1.939(2) ?
N1 C1 . 1.332(4) ?
N1 C5 . 1.364(4) ?
N2 C10 . 1.342(4) ?
N2 C6 . 1.358(4) ?
N3 C12 . 1.345(4) ?
N3 C15 . 1.357(4) ?
C1 C2 . 1.367(5) ?
C1 H1A . 0.9300 ?
C2 C3 . 1.355(5) ?
C2 H2A . 0.9300 ?
C3 C4 . 1.376(5) ?
C3 H3A . 0.9300 ?
C4 C5 . 1.378(4) ?
C4 H4A . 0.9300 ?
C5 C6 . 1.471(4) ?
C6 C7 . 1.370(4) ?
C7 C8 . 1.369(5) ?
C7 H7A . 0.9300 ?
C8 C9 . 1.355(5) ?
C8 H8A . 0.9300 ?
C9 C10 . 1.376(4) ?
C9 H9A . 0.9300 ?
C10 H10A . 0.9300 ?
C12 C14 . 1.377(4) ?
C12 H12A . 0.9300 ?
C13 C14 . 1.368(5) ?
C13 C11 . 1.368(5) ?
C13 H13A . 0.9300 ?
C14 H14A . 0.9300 ?
C11 C15 . 1.384(4) ?
C11 H11A . 0.9300 ?
C15 C15 2 1.460(6) ?
W1 C17 . 2.165(3) ?
W1 C17 2_655 2.165(3) ?
W1 C18 2_655 2.169(3) ?
W1 C18 . 2.169(3) ?
W1 C16 . 2.170(3) ?
W1 C16 2_655 2.170(3) ?
W1 C19 2_655 2.176(3) ?
W1 C19 . 2.176(3) ?
N4 C16 . 1.142(4) ?
N5 C17 . 1.141(4) ?
N6 C18 . 1.137(4) ?
N7 C19 . 1.144(4) ?

loop_
_geom_hbond_atom_site_label_D
_geom_hbond_atom_site_label_H
_geom_hbond_atom_site_label_A
_geom_hbond_site_symmetry_A
_geom_hbond_distance_DH
_geom_hbond_distance_HA
_geom_hbond_distance_DA
_geom_hbond_angle_DHA
C4 H4A N4 4_645 0.93 2.53 3.371(4) 151
C10 H10A N1 2_555 0.93 2.54 3.032(4) 114
C12 H12A N2 2_555 0.93 2.51 3.008(4) 114
C1 H1A N3 1 0.93 2.50 2.993(4) 113
